data_7017875
loop_
_publ_author_name
'Ross, Tamsyn M.'
'Moubaraki, Boujemaa'
'Neville, Suzanne M.'
'Batten, Stuart R.'
'Murray, Keith S.'

_publ_section_title
;
 Polymorphism and spin crossover in mononuclear Fe(II) species containing
 new dipyridylamino-substituted s-triazine ligands.
;
_journal_issue 5
_journal_name_full 'Dalton transactions (Cambridge, England : 2003)'
_journal_page_first 1512
_journal_page_last 1523
_journal_paper_doi 10.1039/c1dt11597a
_journal_volume 41
_journal_year 2012
_chemical_formula_moiety '(C84 H72 Fe N18 S2)'
_chemical_formula_sum 'C84 H72 Fe N18 S2'
_chemical_formula_weight 1453.57
_chemical_name_common trans-[Fe(II)(NCS)2(DBB)2]
_chemical_name_systematic
;
trans-[Fe(II)(NCS)2(DBB)2]
;
_space_group_IT_number 14
_symmetry_cell_setting monoclinic
_symmetry_space_group_name_Hall '-P 2ybc'
_symmetry_space_group_name_H-M 'P 1 21/c 1'
_atom_sites_solution_hydrogens geom
_atom_sites_solution_primary direct
_atom_sites_solution_secondary difmap
_audit_creation_method SHELXL-97
_cell_angle_alpha 90.00
_cell_angle_beta 97.69(2)
_cell_angle_gamma 90.00
_cell_formula_units_Z 2
_cell_length_a 11.535(6)
_cell_length_b 23.340(10)
_cell_length_c 13.616(6)
_cell_measurement_reflns_used 40776
_cell_measurement_temperature 100(2)
_cell_measurement_theta_max 26.45
_cell_measurement_theta_min 1.90
_cell_volume 3633(3)
_computing_cell_refinement 'XDS (Kabsch, 1993)'
_computing_data_collection 'BluIce (McPhillips, 2002)'
_computing_data_reduction 'XDS (Kabsch, 1993)'
_computing_molecular_graphics 'X-Seed (Barbour, 1999)'
_computing_publication_material 'CIFTAB (Sheldrick, 1997)'
_computing_structure_refinement 'SHELXL-97 (Sheldrick, 1997)'
_computing_structure_solution 'SHELXS-97 (Sheldrick, 1997)'
_diffrn_ambient_temperature 100(2)
_diffrn_measured_fraction_theta_full 0.989
_diffrn_measured_fraction_theta_max 0.989
_diffrn_measurement_device_type 'ADSC Quantum 210r'
_diffrn_measurement_method 'Phi Scan'
_diffrn_radiation_monochromator 'Silicon Double Crystal'
_diffrn_radiation_source 'Australian Synchrotron'
_diffrn_radiation_type Synchrotron
_diffrn_radiation_wavelength 0.77506
_diffrn_reflns_av_R_equivalents 0.1112
_diffrn_reflns_av_sigmaI/netI 0.0613
_diffrn_reflns_limit_h_max 13
_diffrn_reflns_limit_h_min -13
_diffrn_reflns_limit_k_max 26
_diffrn_reflns_limit_k_min -26
_diffrn_reflns_limit_l_max 15
_diffrn_reflns_limit_l_min -15
_diffrn_reflns_number 40776
_diffrn_reflns_theta_full 26.45
_diffrn_reflns_theta_max 26.45
_diffrn_reflns_theta_min 1.90
_exptl_absorpt_coefficient_mu 0.326
_exptl_absorpt_correction_T_max 0.9967
_exptl_absorpt_correction_T_min 0.9839
_exptl_absorpt_correction_type multi-scan
_exptl_absorpt_process_details XDS
_exptl_crystal_colour yellow
_exptl_crystal_density_diffrn 1.329
_exptl_crystal_density_method 'not measured'
_exptl_crystal_description 'needle '
_exptl_crystal_F_000 1520
_exptl_crystal_size_max 0.05
_exptl_crystal_size_mid 0.01
_exptl_crystal_size_min 0.01
_refine_diff_density_max 0.449
_refine_diff_density_min -0.494
_refine_diff_density_rms 0.106
_refine_ls_extinction_coef 0.0238(13)
_refine_ls_extinction_expression Fc^*^=kFc[1+0.001xFc^2^\l^3^/sin(2\q)]^-1/4^
_refine_ls_extinction_method SHELXL
_refine_ls_goodness_of_fit_ref 1.036
_refine_ls_hydrogen_treatment constr
_refine_ls_matrix_type full
_refine_ls_number_parameters 476
_refine_ls_number_reflns 5704
_refine_ls_number_restraints 0
_refine_ls_restrained_S_all 1.036
_refine_ls_R_factor_all 0.0629
_refine_ls_R_factor_gt 0.0486
_refine_ls_shift/su_max 0.000
_refine_ls_shift/su_mean 0.000
_refine_ls_structure_factor_coef Fsqd
_refine_ls_weighting_details 'calc w=1/[\s^2^(Fo^2^)+(0.0705P)^2^+1.3084P] where P=(Fo^2^+2Fc^2^)/3'
_refine_ls_weighting_scheme calc
_refine_ls_wR_factor_gt 0.1153
_refine_ls_wR_factor_ref 0.1228
_reflns_number_gt 4598
_reflns_number_total 5704
_reflns_threshold_expression >2sigma(I)
_cod_data_source_file c1dt11597a.txt
_cod_data_source_block 1a
_cod_original_sg_symbol_H-M P21/c
_cod_database_code 7017875

loop_
_symmetry_equiv_pos_as_xyz
'x, y, z'
'-x, y+1/2, -z+1/2'
'-x, -y, -z'
'x, -y-1/2, z-1/2'

loop_
_atom_site_label
_atom_site_type_symbol
_atom_site_fract_x
_atom_site_fract_y
_atom_site_fract_z
_atom_site_U_iso_or_equiv
_atom_site_adp_type
_atom_site_occupancy
_atom_site_symmetry_multiplicity
_atom_site_calc_flag
_atom_site_refinement_flags
Fe1 Fe 0.0000 0.5000 0.0000 0.00976(17) Uani 1 2 d S
S1 S 0.17828(6) 0.58789(3) 0.29648(5) 0.0204(2) Uani 1 1 d .
N6 N 0.37921(17) 0.51029(8) 0.13291(16) 0.0132(5) Uani 1 1 d .
N3 N 0.25934(17) 0.52538(8) -0.01425(15) 0.0119(5) Uani 1 1 d .
N8 N 0.42749(18) 0.68121(9) 0.15936(16) 0.0169(5) Uani 1 1 d .
N2 N 0.12998(17) 0.44673(8) -0.01960(15) 0.0116(5) Uani 1 1 d .
N7 N 0.46565(17) 0.59093(9) 0.22461(16) 0.0143(5) Uani 1 1 d .
N4 N 0.07168(17) 0.55447(8) -0.08754(15) 0.0122(5) Uani 1 1 d .
C12 C 0.3341(2) 0.54809(10) 0.06568(18) 0.0118(5) Uani 1 1 d .
N5 N 0.34856(17) 0.60469(8) 0.06661(16) 0.0138(5) Uani 1 1 d .
N9 N 0.49306(18) 0.49838(8) 0.28397(16) 0.0144(5) Uani 1 1 d .
C14 C 0.4129(2) 0.62336(10) 0.15045(19) 0.0131(6) Uani 1 1 d .
C36 C 0.4825(2) 0.43613(10) 0.2741(2) 0.0159(6) Uani 1 1 d .
H36A H 0.5617 0.4190 0.2832 0.019 Uiso 1 1 calc R
H36B H 0.4451 0.4267 0.2064 0.019 Uiso 1 1 calc R
N1 N 0.08726(17) 0.53377(9) 0.11875(16) 0.0136(5) Uani 1 1 d .
C1 C 0.1257(2) 0.55635(10) 0.19270(19) 0.0125(5) Uani 1 1 d .
C13 C 0.4444(2) 0.53422(10) 0.21213(18) 0.0123(5) Uani 1 1 d .
C30 C 0.6941(2) 0.50794(10) 0.36884(19) 0.0148(6) Uani 1 1 d .
C37 C 0.4116(2) 0.41005(10) 0.34844(19) 0.0152(6) Uani 1 1 d .
C11 C 0.0038(2) 0.58499(10) -0.15829(19) 0.0149(6) Uani 1 1 d .
H11 H -0.0785 0.5792 -0.1661 0.018 Uiso 1 1 calc R
C29 C 0.5662(2) 0.51835(11) 0.37376(19) 0.0169(6) Uani 1 1 d .
H29A H 0.5431 0.4982 0.4320 0.020 Uiso 1 1 calc R
H29B H 0.5531 0.5599 0.3824 0.020 Uiso 1 1 calc R
C6 C 0.2401(2) 0.46518(10) -0.02062(18) 0.0112(5) Uani 1 1 d .
C2 C 0.1101(2) 0.38955(10) -0.03467(19) 0.0142(5) Uani 1 1 d .
H2 H 0.0322 0.3758 -0.0381 0.017 Uiso 1 1 calc R
C8 C 0.2390(2) 0.59973(11) -0.14177(19) 0.0169(6) Uani 1 1 d .
H8 H 0.3217 0.6037 -0.1353 0.020 Uiso 1 1 calc R
C7 C 0.1884(2) 0.56137(10) -0.08193(18) 0.0122(5) Uani 1 1 d .
C35 C 0.7605(2) 0.47340(11) 0.4381(2) 0.0198(6) Uani 1 1 d .
H35 H 0.7245 0.4550 0.4885 0.024 Uiso 1 1 calc R
C9 C 0.1685(2) 0.63184(11) -0.2104(2) 0.0208(6) Uani 1 1 d .
H9 H 0.2013 0.6589 -0.2510 0.025 Uiso 1 1 calc R
C17 C 0.1862(2) 0.71844(11) 0.1337(2) 0.0217(6) Uani 1 1 d .
H17 H 0.2126 0.6896 0.1807 0.026 Uiso 1 1 calc R
C16 C 0.2621(2) 0.74065(10) 0.0728(2) 0.0183(6) Uani 1 1 d .
C5 C 0.3331(2) 0.42866(11) -0.03156(19) 0.0168(6) Uani 1 1 d .
H5 H 0.4099 0.4434 -0.0314 0.020 Uiso 1 1 calc R
C38 C 0.4580(2) 0.36711(11) 0.4126(2) 0.0191(6) Uani 1 1 d .
H38 H 0.5367 0.3553 0.4121 0.023 Uiso 1 1 calc R
C3 C 0.1975(2) 0.35103(11) -0.04511(19) 0.0176(6) Uani 1 1 d .
H3 H 0.1803 0.3114 -0.0540 0.021 Uiso 1 1 calc R
C10 C 0.0484(2) 0.62385(11) -0.2190(2) 0.0184(6) Uani 1 1 d .
H10 H -0.0024 0.6450 -0.2664 0.022 Uiso 1 1 calc R
C22 C 0.4643(2) 0.70773(11) 0.2560(2) 0.0200(6) Uani 1 1 d .
H22A H 0.4527 0.6798 0.3085 0.024 Uiso 1 1 calc R
H22B H 0.4130 0.7410 0.2636 0.024 Uiso 1 1 calc R
C31 C 0.7481(2) 0.53361(11) 0.2944(2) 0.0179(6) Uani 1 1 d .
H31 H 0.7029 0.5560 0.2450 0.021 Uiso 1 1 calc R
C23 C 0.5905(2) 0.72782(11) 0.27221(19) 0.0191(6) Uani 1 1 d .
C15 C 0.3871(2) 0.71904(11) 0.0763(2) 0.0185(6) Uani 1 1 d .
H15A H 0.3938 0.6983 0.0139 0.022 Uiso 1 1 calc R
H15B H 0.4401 0.7526 0.0792 0.022 Uiso 1 1 calc R
C39 C 0.3911(3) 0.34139(12) 0.4773(2) 0.0245(7) Uani 1 1 d .
H39 H 0.4236 0.3117 0.5201 0.029 Uiso 1 1 calc R
C28 C 0.6811(2) 0.68874(13) 0.2691(2) 0.0257(7) Uani 1 1 d .
H28 H 0.6631 0.6497 0.2541 0.031 Uiso 1 1 calc R
C42 C 0.2970(2) 0.42827(11) 0.3522(2) 0.0232(6) Uani 1 1 d .
H42 H 0.2646 0.4583 0.3101 0.028 Uiso 1 1 calc R
C41 C 0.2307(2) 0.40249(12) 0.4172(2) 0.0278(7) Uani 1 1 d .
H41 H 0.1525 0.4148 0.4191 0.033 Uiso 1 1 calc R
C34 C 0.8791(2) 0.46564(12) 0.4342(2) 0.0240(7) Uani 1 1 d .
H34 H 0.9237 0.4414 0.4810 0.029 Uiso 1 1 calc R
C40 C 0.2769(3) 0.35887(12) 0.4797(2) 0.0278(7) Uani 1 1 d .
H40 H 0.2306 0.3412 0.5238 0.033 Uiso 1 1 calc R
C32 C 0.8665(2) 0.52696(12) 0.2915(2) 0.0216(6) Uani 1 1 d .
H32 H 0.9026 0.5454 0.2413 0.026 Uiso 1 1 calc R
C24 C 0.6184(3) 0.78483(12) 0.2928(2) 0.0281(7) Uani 1 1 d .
H24 H 0.5580 0.8122 0.2953 0.034 Uiso 1 1 calc R
C21 C 0.2222(3) 0.78308(12) 0.0045(2) 0.0297(7) Uani 1 1 d .
H21 H 0.2739 0.7990 -0.0370 0.036 Uiso 1 1 calc R
C4 C 0.3114(2) 0.37083(11) -0.0425(2) 0.0191(6) Uani 1 1 d .
H4 H 0.3735 0.3448 -0.0483 0.023 Uiso 1 1 calc R
C33 C 0.9327(2) 0.49331(11) 0.3619(2) 0.0232(6) Uani 1 1 d .
H33 H 1.0145 0.4892 0.3607 0.028 Uiso 1 1 calc R
C19 C 0.0323(3) 0.77982(13) 0.0570(3) 0.0347(8) Uani 1 1 d .
H19 H -0.0463 0.7929 0.0513 0.042 Uiso 1 1 calc R
C25 C 0.7356(3) 0.80173(14) 0.3099(2) 0.0386(9) Uani 1 1 d .
H25 H 0.7543 0.8408 0.3231 0.046 Uiso 1 1 calc R
C18 C 0.0715(2) 0.73802(12) 0.1263(2) 0.0272(7) Uani 1 1 d .
H18 H 0.0199 0.7228 0.1686 0.033 Uiso 1 1 calc R
C20 C 0.1076(3) 0.80225(13) -0.0033(3) 0.0364(8) Uani 1 1 d .
H20 H 0.0810 0.8310 -0.0504 0.044 Uiso 1 1 calc R
C26 C 0.8240(3) 0.76252(14) 0.3077(2) 0.0345(8) Uani 1 1 d .
H26 H 0.9034 0.7744 0.3199 0.041 Uiso 1 1 calc R
C27 C 0.7968(3) 0.70575(13) 0.2876(2) 0.0303(7) Uani 1 1 d .
H27 H 0.8576 0.6784 0.2864 0.036 Uiso 1 1 calc R

loop_
_atom_site_aniso_label
_atom_site_aniso_U_11
_atom_site_aniso_U_22
_atom_site_aniso_U_33
_atom_site_aniso_U_23
_atom_site_aniso_U_13
_atom_site_aniso_U_12
Fe1 0.0085(3) 0.0080(3) 0.0123(3) -0.0007(2) 0.0000(2) -0.00013(19)
S1 0.0233(4) 0.0218(4) 0.0153(4) -0.0047(3) -0.0003(3) -0.0067(3)
N6 0.0094(10) 0.0112(10) 0.0179(12) 0.0010(9) -0.0019(9) -0.0001(8)
N3 0.0102(10) 0.0091(10) 0.0155(11) 0.0000(9) -0.0013(9) 0.0010(8)
N8 0.0182(11) 0.0102(11) 0.0205(12) -0.0009(9) -0.0037(10) -0.0017(9)
N2 0.0127(11) 0.0107(10) 0.0108(10) -0.0006(8) -0.0013(9) -0.0016(8)
N7 0.0099(10) 0.0117(11) 0.0213(12) -0.0012(9) 0.0027(9) -0.0011(8)
N4 0.0126(11) 0.0088(10) 0.0142(11) -0.0019(9) -0.0020(9) 0.0008(8)
C12 0.0061(12) 0.0128(13) 0.0173(13) -0.0005(11) 0.0045(11) -0.0005(10)
N5 0.0107(10) 0.0103(11) 0.0200(12) -0.0003(9) 0.0011(9) -0.0024(8)
N9 0.0149(11) 0.0101(10) 0.0173(12) 0.0001(9) -0.0017(9) -0.0005(9)
C14 0.0088(12) 0.0108(13) 0.0200(14) 0.0008(11) 0.0030(11) -0.0007(10)
C36 0.0162(13) 0.0098(12) 0.0214(14) 0.0005(11) 0.0008(11) 0.0027(10)
N1 0.0096(10) 0.0127(11) 0.0183(12) 0.0023(9) 0.0015(9) 0.0012(9)
C1 0.0090(12) 0.0124(13) 0.0163(14) 0.0028(11) 0.0026(11) -0.0006(10)
C13 0.0085(12) 0.0126(13) 0.0163(13) -0.0018(11) 0.0039(11) -0.0011(10)
C30 0.0173(13) 0.0136(13) 0.0129(13) -0.0043(10) -0.0003(11) -0.0015(10)
C37 0.0159(13) 0.0114(12) 0.0171(14) -0.0036(11) -0.0024(11) -0.0026(10)
C11 0.0126(13) 0.0144(13) 0.0166(13) -0.0027(11) -0.0025(11) 0.0017(10)
C29 0.0164(13) 0.0185(13) 0.0157(13) -0.0033(11) 0.0018(11) -0.0021(11)
C6 0.0110(12) 0.0107(12) 0.0114(12) 0.0015(10) -0.0001(10) -0.0002(10)
C2 0.0160(13) 0.0088(12) 0.0172(13) 0.0004(10) -0.0007(11) -0.0013(10)
C8 0.0145(13) 0.0157(13) 0.0208(14) 0.0002(11) 0.0030(11) -0.0053(11)
C7 0.0124(13) 0.0110(12) 0.0127(13) -0.0028(10) -0.0006(11) 0.0016(10)
C35 0.0234(15) 0.0165(14) 0.0181(14) 0.0025(11) -0.0026(12) -0.0038(11)
C9 0.0235(15) 0.0167(14) 0.0222(15) 0.0038(12) 0.0033(12) -0.0018(11)
C17 0.0242(15) 0.0115(13) 0.0277(16) -0.0022(12) -0.0029(13) 0.0003(11)
C16 0.0217(14) 0.0091(12) 0.0226(15) -0.0042(11) -0.0022(12) -0.0019(11)
C5 0.0125(13) 0.0198(14) 0.0179(14) -0.0026(11) 0.0009(11) -0.0004(11)
C38 0.0205(14) 0.0138(13) 0.0219(15) -0.0003(11) -0.0018(12) -0.0002(11)
C3 0.0206(14) 0.0086(12) 0.0230(15) -0.0020(11) 0.0005(12) 0.0011(11)
C10 0.0229(14) 0.0136(13) 0.0179(14) 0.0019(11) 0.0001(12) 0.0037(11)
C22 0.0235(15) 0.0154(13) 0.0204(15) -0.0041(11) 0.0005(12) -0.0005(11)
C31 0.0171(14) 0.0187(14) 0.0166(14) 0.0014(11) -0.0020(11) 0.0027(11)
C23 0.0269(15) 0.0151(13) 0.0137(13) -0.0003(11) -0.0032(12) -0.0063(11)
C15 0.0228(14) 0.0089(12) 0.0230(15) 0.0014(11) -0.0004(12) -0.0031(11)
C39 0.0326(17) 0.0167(14) 0.0225(15) 0.0011(12) -0.0029(13) -0.0041(12)
C28 0.0266(16) 0.0225(15) 0.0279(16) -0.0047(13) 0.0036(13) -0.0069(13)
C42 0.0216(15) 0.0181(14) 0.0291(16) 0.0001(12) 0.0000(13) 0.0001(12)
C41 0.0184(15) 0.0267(16) 0.0386(18) -0.0043(14) 0.0052(14) -0.0044(12)
C34 0.0193(14) 0.0207(14) 0.0293(16) 0.0025(13) -0.0071(13) 0.0019(12)
C40 0.0311(17) 0.0265(16) 0.0265(16) -0.0042(13) 0.0065(14) -0.0128(13)
C32 0.0207(15) 0.0245(15) 0.0200(15) -0.0016(12) 0.0040(12) -0.0027(12)
C24 0.0421(18) 0.0171(14) 0.0213(16) 0.0038(12) -0.0090(14) -0.0089(13)
C21 0.0356(18) 0.0197(15) 0.0316(17) 0.0050(13) -0.0033(15) -0.0011(13)
C4 0.0188(14) 0.0155(14) 0.0230(15) -0.0020(11) 0.0025(12) 0.0053(11)
C33 0.0148(14) 0.0235(15) 0.0298(16) -0.0060(13) -0.0030(13) 0.0014(12)
C19 0.0237(16) 0.0262(16) 0.050(2) -0.0085(15) -0.0103(16) 0.0107(13)
C25 0.055(2) 0.0258(17) 0.0305(18) -0.0001(14) -0.0119(17) -0.0265(16)
C18 0.0222(15) 0.0243(15) 0.0352(18) -0.0097(13) 0.0037(14) -0.0016(13)
C20 0.0345(19) 0.0233(16) 0.046(2) 0.0050(15) -0.0145(16) 0.0101(14)
C26 0.0343(18) 0.045(2) 0.0221(16) 0.0048(15) -0.0033(14) -0.0231(16)
C27 0.0250(16) 0.0361(18) 0.0295(17) -0.0009(14) 0.0028(14) -0.0076(14)

loop_
_atom_type_symbol
_atom_type_description
_atom_type_scat_dispersion_real
_atom_type_scat_dispersion_imag
_atom_type_scat_source
C C 0.0033 0.0016 'International Tables Vol C Tables 4.2.6.8 and 6.1.1.4'
H H 0.0000 0.0000 'International Tables Vol C Tables 4.2.6.8 and 6.1.1.4'
N N 0.0061 0.0033 'International Tables Vol C Tables 4.2.6.8 and 6.1.1.4'
S S 0.1246 0.1234 'International Tables Vol C Tables 4.2.6.8 and 6.1.1.4'
Fe Fe 0.3463 0.8444 'International Tables Vol C Tables 4.2.6.8 and 6.1.1.4'

loop_
_geom_angle_atom_site_label_1
_geom_angle_atom_site_label_2
_geom_angle_atom_site_label_3
_geom_angle
_geom_angle_site_symmetry_1
_geom_angle_site_symmetry_3
N1 Fe1 N1 180.00(14) 3_565 .
N1 Fe1 N2 92.81(9) 3_565 3_565
N1 Fe1 N2 87.19(8) . 3_565
N1 Fe1 N2 87.19(8) 3_565 .
N1 Fe1 N2 92.81(9) . .
N2 Fe1 N2 180.00(9) 3_565 .
N1 Fe1 N4 88.36(9) 3_565 .
N1 Fe1 N4 91.64(9) . .
N2 Fe1 N4 93.54(9) 3_565 .
N2 Fe1 N4 86.46(9) . .
N1 Fe1 N4 91.64(9) 3_565 3_565
N1 Fe1 N4 88.36(9) . 3_565
N2 Fe1 N4 86.46(9) 3_565 3_565
N2 Fe1 N4 93.54(9) . 3_565
N4 Fe1 N4 180.0 . 3_565
C12 N6 C13 113.7(2) . .
C12 N3 C7 121.43(19) . .
C12 N3 C6 119.76(19) . .
C7 N3 C6 118.16(19) . .
C14 N8 C15 120.5(2) . .
C14 N8 C22 121.0(2) . .
C15 N8 C22 117.6(2) . .
C6 N2 C2 116.9(2) . .
C6 N2 Fe1 122.06(16) . .
C2 N2 Fe1 121.05(16) . .
C14 N7 C13 113.7(2) . .
C7 N4 C11 117.0(2) . .
C7 N4 Fe1 122.18(16) . .
C11 N4 Fe1 120.76(17) . .
N6 C12 N5 128.0(2) . .
N6 C12 N3 115.4(2) . .
N5 C12 N3 116.5(2) . .
C12 N5 C14 112.5(2) . .
C13 N9 C36 121.8(2) . .
C13 N9 C29 123.0(2) . .
C36 N9 C29 115.1(2) . .
N7 C14 N5 126.7(2) . .
N7 C14 N8 117.0(2) . .
N5 C14 N8 116.3(2) . .
N9 C36 C37 112.6(2) . .
N9 C36 H36A 109.1 . .
C37 C36 H36A 109.1 . .
N9 C36 H36B 109.1 . .
C37 C36 H36B 109.1 . .
H36A C36 H36B 107.8 . .
C1 N1 Fe1 171.3(2) . .
N1 C1 S1 179.5(2) . .
N6 C13 N9 117.1(2) . .
N6 C13 N7 125.2(2) . .
N9 C13 N7 117.7(2) . .
C35 C30 C31 118.9(2) . .
C35 C30 C29 121.2(2) . .
C31 C30 C29 119.9(2) . .
C38 C37 C42 118.9(3) . .
C38 C37 C36 121.0(2) . .
C42 C37 C36 120.1(2) . .
N4 C11 C10 123.1(2) . .
N4 C11 H11 118.5 . .
C10 C11 H11 118.5 . .
N9 C29 C30 111.7(2) . .
N9 C29 H29A 109.3 . .
C30 C29 H29A 109.3 . .
N9 C29 H29B 109.3 . .
C30 C29 H29B 109.3 . .
H29A C29 H29B 107.9 . .
N2 C6 C5 123.2(2) . .
N2 C6 N3 117.1(2) . .
C5 C6 N3 119.6(2) . .
N2 C2 C3 123.0(2) . .
N2 C2 H2 118.5 . .
C3 C2 H2 118.5 . .
C9 C8 C7 119.5(2) . .
C9 C8 H8 120.3 . .
C7 C8 H8 120.3 . .
N4 C7 C8 122.6(2) . .
N4 C7 N3 116.7(2) . .
C8 C7 N3 120.6(2) . .
C34 C35 C30 120.4(3) . .
C34 C35 H35 119.8 . .
C30 C35 H35 119.8 . .
C8 C9 C10 118.5(2) . .
C8 C9 H9 120.7 . .
C10 C9 H9 120.7 . .
C16 C17 C18 120.4(3) . .
C16 C17 H17 119.8 . .
C18 C17 H17 119.8 . .
C17 C16 C21 119.1(3) . .
C17 C16 C15 122.0(2) . .
C21 C16 C15 118.9(3) . .
C4 C5 C6 118.7(2) . .
C4 C5 H5 120.7 . .
C6 C5 H5 120.7 . .
C39 C38 C37 120.8(3) . .
C39 C38 H38 119.6 . .
C37 C38 H38 119.6 . .
C2 C3 C4 119.0(2) . .
C2 C3 H3 120.5 . .
C4 C3 H3 120.5 . .
C11 C10 C9 119.3(2) . .
C11 C10 H10 120.4 . .
C9 C10 H10 120.4 . .
N8 C22 C23 114.7(2) . .
N8 C22 H22A 108.6 . .
C23 C22 H22A 108.6 . .
N8 C22 H22B 108.6 . .
C23 C22 H22B 108.6 . .
H22A C22 H22B 107.6 . .
C32 C31 C30 120.8(2) . .
C32 C31 H31 119.6 . .
C30 C31 H31 119.6 . .
C24 C23 C28 118.7(3) . .
C24 C23 C22 121.1(3) . .
C28 C23 C22 120.2(2) . .
N8 C15 C16 115.3(2) . .
N8 C15 H15A 108.4 . .
C16 C15 H15A 108.4 . .
N8 C15 H15B 108.4 . .
C16 C15 H15B 108.4 . .
H15A C15 H15B 107.5 . .
C40 C39 C38 120.1(3) . .
C40 C39 H39 120.0 . .
C38 C39 H39 120.0 . .
C27 C28 C23 121.1(3) . .
C27 C28 H28 119.5 . .
C23 C28 H28 119.5 . .
C41 C42 C37 119.9(3) . .
C41 C42 H42 120.0 . .
C37 C42 H42 120.0 . .
C42 C41 C40 120.8(3) . .
C42 C41 H41 119.6 . .
C40 C41 H41 119.6 . .
C35 C34 C33 120.0(3) . .
C35 C34 H34 120.0 . .
C33 C34 H34 120.0 . .
C39 C40 C41 119.4(3) . .
C39 C40 H40 120.3 . .
C41 C40 H40 120.3 . .
C31 C32 C33 120.0(3) . .
C31 C32 H32 120.0 . .
C33 C32 H32 120.0 . .
C23 C24 C25 119.8(3) . .
C23 C24 H24 120.1 . .
C25 C24 H24 120.1 . .
C20 C21 C16 120.5(3) . .
C20 C21 H21 119.8 . .
C16 C21 H21 119.8 . .
C5 C4 C3 119.1(2) . .
C5 C4 H4 120.5 . .
C3 C4 H4 120.5 . .
C32 C33 C34 119.8(3) . .
C32 C33 H33 120.1 . .
C34 C33 H33 120.1 . .
C20 C19 C18 119.9(3) . .
C20 C19 H19 120.1 . .
C18 C19 H19 120.1 . .
C26 C25 C24 120.9(3) . .
C26 C25 H25 119.6 . .
C24 C25 H25 119.6 . .
C19 C18 C17 119.9(3) . .
C19 C18 H18 120.0 . .
C17 C18 H18 120.0 . .
C19 C20 C21 120.2(3) . .
C19 C20 H20 119.9 . .
C21 C20 H20 119.9 . .
C25 C26 C27 119.6(3) . .
C25 C26 H26 120.2 . .
C27 C26 H26 120.2 . .
C26 C27 C28 120.0(3) . .
C26 C27 H27 120.0 . .
C28 C27 H27 120.0 . .

loop_
_geom_bond_atom_site_label_1
_geom_bond_atom_site_label_2
_geom_bond_distance
_geom_bond_site_symmetry_2
Fe1 N1 1.953(2) 3_565
Fe1 N1 1.953(2) .
Fe1 N2 1.993(2) 3_565
Fe1 N2 1.993(2) .
Fe1 N4 1.996(2) .
Fe1 N4 1.996(2) 3_565
S1 C1 1.636(3) .
N6 C12 1.327(3) .
N6 C13 1.351(3) .
N3 C12 1.399(3) .
N3 C7 1.422(3) .
N3 C6 1.423(3) .
N8 C14 1.364(3) .
N8 C15 1.461(3) .
N8 C22 1.465(3) .
N2 C6 1.343(3) .
N2 C2 1.365(3) .
N7 C14 1.341(3) .
N7 C13 1.353(3) .
N4 C7 1.348(3) .
N4 C11 1.359(3) .
C12 N5 1.331(3) .
N5 C14 1.348(3) .
N9 C13 1.351(3) .
N9 C36 1.463(3) .
N9 C29 1.466(3) .
C36 C37 1.511(4) .
C36 H36A 0.9900 .
C36 H36B 0.9900 .
N1 C1 1.170(3) .
C30 C35 1.391(4) .
C30 C31 1.394(4) .
C30 C29 1.505(4) .
C37 C38 1.389(4) .
C37 C42 1.396(4) .
C11 C10 1.373(4) .
C11 H11 0.9500 .
C29 H29A 0.9900 .
C29 H29B 0.9900 .
C6 C5 1.394(4) .
C2 C3 1.372(4) .
C2 H2 0.9500 .
C8 C9 1.377(4) .
C8 C7 1.391(4) .
C8 H8 0.9500 .
C35 C34 1.388(4) .
C35 H35 0.9500 .
C9 C10 1.386(4) .
C9 H9 0.9500 .
C17 C16 1.384(4) .
C17 C18 1.391(4) .
C17 H17 0.9500 .
C16 C21 1.394(4) .
C16 C15 1.522(4) .
C5 C4 1.377(4) .
C5 H5 0.9500 .
C38 C39 1.383(4) .
C38 H38 0.9500 .
C3 C4 1.389(4) .
C3 H3 0.9500 .
C10 H10 0.9500 .
C22 C23 1.517(4) .
C22 H22A 0.9900 .
C22 H22B 0.9900 .
C31 C32 1.380(4) .
C31 H31 0.9500 .
C23 C24 1.388(4) .
C23 C28 1.392(4) .
C15 H15A 0.9900 .
C15 H15B 0.9900 .
C39 C40 1.383(4) .
C39 H39 0.9500 .
C28 C27 1.384(4) .
C28 H28 0.9500 .
C42 C41 1.383(4) .
C42 H42 0.9500 .
C41 C40 1.387(4) .
C41 H41 0.9500 .
C34 C33 1.390(4) .
C34 H34 0.9500 .
C40 H40 0.9500 .
C32 C33 1.387(4) .
C32 H32 0.9500 .
C24 C25 1.397(4) .
C24 H24 0.9500 .
C21 C20 1.386(4) .
C21 H21 0.9500 .
C4 H4 0.9500 .
C33 H33 0.9500 .
C19 C20 1.376(5) .
C19 C18 1.390(4) .
C19 H19 0.9500 .
C25 C26 1.374(5) .
C25 H25 0.9500 .
C18 H18 0.9500 .
C20 H20 0.9500 .
C26 C27 1.381(4) .
C26 H26 0.9500 .
C27 H27 0.9500 .
